data_4506984
loop_
_publ_author_name
'Stevenson, Kristina A.'
'Melan, Caroline F. C.'
'Fleischel, Olivier'
'Wang, Ruiyao'
'Petitjean, Anne'

_publ_section_title
;
 Solid-State Self-Assembly of Triazolylpyridine-Based Helicates and
 Mesocate: Control of the Metal--Metal Distances
;
_journal_issue 11
_journal_name_full 'Crystal Growth &amp; Design'
_journal_page_first 5169
_journal_paper_doi 10.1021/cg301197w
_journal_volume 12
_journal_year 2012
_chemical_formula_sum 'C42 H44 B2 F8 Fe N12 O4'
_chemical_formula_weight 1010.36
_chemical_name_systematic
; 
 ? 
;
_space_group_IT_number 148
_symmetry_cell_setting hexagonal
_symmetry_space_group_name_Hall '-R 3'
_symmetry_space_group_name_H-M 'R -3 :H'
_atom_sites_solution_hydrogens geom
_atom_sites_solution_primary direct
_atom_sites_solution_secondary difmap
_audit_creation_method SHELXL-97
_cell_angle_alpha 90.00
_cell_angle_beta 90.00
_cell_angle_gamma 120.00
_cell_formula_units_Z 6
_cell_length_a 14.7134(2)
_cell_length_b 14.7134(2)
_cell_length_c 37.5243(5)
_cell_measurement_reflns_used 9941
_cell_measurement_temperature 180(2)
_cell_measurement_theta_max 26.92
_cell_measurement_theta_min 2.70
_cell_volume 7035.08(16)
_computing_cell_refinement 'SAINT (Bruker, 2009)'
_computing_data_collection 'APEX2 (Bruker, 2010)'
_computing_data_reduction 'SAINT (Bruker, 2009)'
_computing_molecular_graphics 'SHELXTL (Sheldrick, 2008)'
_computing_publication_material 'SHELXTL (Sheldrick, 2008)'
_computing_structure_refinement 'SHELXL97 (Sheldrick, 2008)'
_computing_structure_solution 'SHELXS97 (Sheldrick, 2008)'
_diffrn_ambient_temperature 180(2)
_diffrn_measured_fraction_theta_full 0.999
_diffrn_measured_fraction_theta_max 0.999
_diffrn_measurement_device_type 'Bruker APEX-II CCD'
_diffrn_measurement_method '\f and \w scans'
_diffrn_radiation_monochromator graphite
_diffrn_radiation_source 'fine-focus sealed tube'
_diffrn_radiation_type MoK\a
_diffrn_radiation_wavelength 0.71073
_diffrn_reflns_av_R_equivalents 0.0240
_diffrn_reflns_av_sigmaI/netI 0.0155
_diffrn_reflns_limit_h_max 17
_diffrn_reflns_limit_h_min -18
_diffrn_reflns_limit_k_max 18
_diffrn_reflns_limit_k_min -18
_diffrn_reflns_limit_l_max 46
_diffrn_reflns_limit_l_min -45
_diffrn_reflns_number 20395
_diffrn_reflns_theta_full 26.00
_diffrn_reflns_theta_max 26.00
_diffrn_reflns_theta_min 1.93
_exptl_absorpt_coefficient_mu 0.409
_exptl_absorpt_correction_T_max 0.9227
_exptl_absorpt_correction_T_min 0.9047
_exptl_absorpt_correction_type multi-scan
_exptl_absorpt_process_details 'SADABS (Bruker, 2008)'
_exptl_crystal_colour pink
_exptl_crystal_density_diffrn 1.431
_exptl_crystal_density_method 'not measured'
_exptl_crystal_description block
_exptl_crystal_F_000 3120
_exptl_crystal_size_max 0.25
_exptl_crystal_size_mid 0.20
_exptl_crystal_size_min 0.20
_platon_squeeze_details
;
Difference electron density maps revealed the presence of disordered 
BF4-, lattice solvate water molecules, which were ultimately modeled 
through the use of the SQUEEZE subroutine of the PLATON software suite. 
PLATON Reference: P. v.d. Sluis & A.L. Spek. Acta Cryst. (1990), A46, 194. 
Three larger voids and three small voids per lattice were found. 
The larger and the smaller void comprises total 
volumes of about 480 and 170 A3, respectively, and contributes total 
of 181 and 60 electrons, separately. Each larger void was thus assigned 
to 4 disordered BF4- and 2 water molecules, which contribute 
4x41+2x10 = 184 electrons, and occupy about 440 A3 in space. 
Each smaller void was thus assigned to 6 water molecules, which contribute 
6x10 = 60 electrons, and occupy about 120 A3 in space. The larger volume of 
the void may be a result of the disorder. The contributions have been 
included in all derived crystal quantities although the precise composition 
of the lattice solvate is somewhat speculative.
;
_refine_diff_density_max 0.539
_refine_diff_density_min -0.173
_refine_diff_density_rms 0.045
_refine_ls_extinction_method none
_refine_ls_goodness_of_fit_ref 1.099
_refine_ls_hydrogen_treatment constr
_refine_ls_matrix_type full
_refine_ls_number_parameters 166
_refine_ls_number_reflns 3083
_refine_ls_number_restraints 0
_refine_ls_restrained_S_all 1.099
_refine_ls_R_factor_all 0.0410
_refine_ls_R_factor_gt 0.0374
_refine_ls_shift/su_max 0.000
_refine_ls_shift/su_mean 0.000
_refine_ls_structure_factor_coef Fsqd
_refine_ls_weighting_details 'calc w=1/[\s^2^(Fo^2^)+(0.0573P)^2^+5.8548P] where P=(Fo^2^+2Fc^2^)/3'
_refine_ls_weighting_scheme calc
_refine_ls_wR_factor_gt 0.1055
_refine_ls_wR_factor_ref 0.1078
_reflns_number_gt 2760
_reflns_number_total 3083
_reflns_threshold_expression >2sigma(I)
_cod_data_source_file cg301197w_si_002.cif
_cod_data_source_block ap30a
_cod_depositor_comments
;
The following automatic conversions were performed:

'_symmetry_cell_setting' value 'Hexagonal' changed to 'hexagonal'
according to /home/saulius/struct/CIF-dictionaries/cif_core.dic
dictionary named 'cif_core.dic' version 2.4.2 from 2011-04-26.

Automatic conversion script
Id: cif_fix_values 1891 2012-01-12 08:04:46Z andrius 
;
_cod_original_sg_symbol_H-M R-3
_cod_database_code 4506984

loop_
_symmetry_equiv_pos_as_xyz
'x, y, z'
'-y, x-y, z'
'-x+y, -x, z'
'x+2/3, y+1/3, z+1/3'
'-y+2/3, x-y+1/3, z+1/3'
'-x+y+2/3, -x+1/3, z+1/3'
'x+1/3, y+2/3, z+2/3'
'-y+1/3, x-y+2/3, z+2/3'
'-x+y+1/3, -x+2/3, z+2/3'
'-x, -y, -z'
'y, -x+y, -z'
'x-y, x, -z'
'-x+2/3, -y+1/3, -z+1/3'
'y+2/3, -x+y+1/3, -z+1/3'
'x-y+2/3, x+1/3, -z+1/3'
'-x+1/3, -y+2/3, -z+2/3'
'y+1/3, -x+y+2/3, -z+2/3'
'x-y+1/3, x+2/3, -z+2/3'

loop_
_atom_site_label
_atom_site_type_symbol
_atom_site_fract_x
_atom_site_fract_y
_atom_site_fract_z
_atom_site_U_iso_or_equiv
_atom_site_adp_type
_atom_site_occupancy
_atom_site_symmetry_multiplicity
_atom_site_calc_flag
_atom_site_refinement_flags
Fe1 Fe 0.6667 0.3333 -0.006567(9) 0.03248(14) Uani 1 3 d S
N1 N 0.60037(11) 0.39976(11) -0.03493(3) 0.0383(3) Uani 1 1 d .
N2 N 0.53947(10) 0.28527(10) 0.02109(3) 0.0339(3) Uani 1 1 d .
N3 N 0.50137(10) 0.22744(10) 0.04982(4) 0.0383(3) Uani 1 1 d .
N4 N 0.40763(11) 0.22097(11) 0.05552(4) 0.0421(3) Uani 1 1 d .
C1 C 0.63970(15) 0.46125(14) -0.06380(5) 0.0469(4) Uani 1 1 d .
H1A H 0.7065 0.4764 -0.0725 0.056 Uiso 1 1 calc R
C2 C 0.58647(18) 0.50346(16) -0.08141(5) 0.0566(5) Uani 1 1 d .
H2A H 0.6163 0.5460 -0.1019 0.068 Uiso 1 1 calc R
C3 C 0.48999(18) 0.48343(17) -0.06897(5) 0.0571(5) Uani 1 1 d .
H3A H 0.4529 0.5123 -0.0807 0.069 Uiso 1 1 calc R
C4 C 0.44823(16) 0.42069(17) -0.03924(5) 0.0517(4) Uani 1 1 d .
H4A H 0.3818 0.4054 -0.0302 0.062 Uiso 1 1 calc R
C5 C 0.50506(14) 0.38039(14) -0.02285(4) 0.0403(4) Uani 1 1 d .
C6 C 0.47161(13) 0.31502(13) 0.00874(4) 0.0391(4) Uani 1 1 d .
C7 C 0.38666(13) 0.27403(15) 0.03089(5) 0.0449(4) Uani 1 1 d .
H7A H 0.3262 0.2814 0.0292 0.054 Uiso 1 1 calc R
C8 C 0.34667(14) 0.16675(14) 0.08738(5) 0.0496(4) Uani 1 1 d .
H8A H 0.3579 0.1075 0.0932 0.059 Uiso 1 1 calc R
H8B H 0.2710 0.1377 0.0824 0.059 Uiso 1 1 calc R
C9 C 0.37794(14) 0.23996(14) 0.11898(5) 0.0456(4) Uani 1 1 d .
C10 C 0.30345(18) 0.25396(17) 0.13642(5) 0.0575(5) Uani 1 1 d .
H10A H 0.2329 0.2191 0.1282 0.069 Uiso 1 1 calc R
C11 C 0.3316(2) 0.31909(19) 0.16602(6) 0.0715(7) Uani 1 1 d .
H11A H 0.2802 0.3287 0.1781 0.086 Uiso 1 1 calc R
C12 C 0.4332(2) 0.36953(19) 0.17792(6) 0.0788(8) Uani 1 1 d .
H12A H 0.4521 0.4136 0.1983 0.095 Uiso 1 1 calc R
C13 C 0.5079(2) 0.3565(2) 0.16049(6) 0.0752(7) Uani 1 1 d .
H13A H 0.5784 0.3920 0.1687 0.090 Uiso 1 1 calc R
C14 C 0.48080(17) 0.29196(17) 0.13102(6) 0.0598(5) Uani 1 1 d .
H14A H 0.5327 0.2832 0.1190 0.072 Uiso 1 1 calc R

loop_
_atom_site_aniso_label
_atom_site_aniso_U_11
_atom_site_aniso_U_22
_atom_site_aniso_U_33
_atom_site_aniso_U_23
_atom_site_aniso_U_13
_atom_site_aniso_U_12
Fe1 0.03291(16) 0.03291(16) 0.0316(2) 0.000 0.000 0.01646(8)
N1 0.0435(7) 0.0377(7) 0.0346(7) -0.0006(5) -0.0018(6) 0.0211(6)
N2 0.0339(6) 0.0327(6) 0.0339(6) 0.0001(5) -0.0010(5) 0.0157(5)
N3 0.0351(7) 0.0359(7) 0.0393(7) 0.0018(5) 0.0019(5) 0.0144(6)
N4 0.0354(7) 0.0421(8) 0.0419(7) -0.0012(6) 0.0027(6) 0.0143(6)
C1 0.0536(10) 0.0463(10) 0.0399(9) 0.0064(7) 0.0015(7) 0.0242(8)
C2 0.0730(13) 0.0552(11) 0.0464(10) 0.0104(8) -0.0027(9) 0.0357(10)
C3 0.0730(13) 0.0638(12) 0.0510(11) 0.0036(9) -0.0112(9) 0.0465(11)
C4 0.0571(11) 0.0648(12) 0.0476(10) -0.0006(8) -0.0050(8) 0.0413(10)
C5 0.0454(9) 0.0464(9) 0.0352(8) -0.0029(7) -0.0043(7) 0.0274(8)
C6 0.0384(8) 0.0468(9) 0.0362(8) -0.0033(7) -0.0037(6) 0.0244(7)
C7 0.0382(9) 0.0566(10) 0.0435(9) -0.0038(8) -0.0027(7) 0.0264(8)
C8 0.0422(9) 0.0441(9) 0.0499(10) 0.0037(8) 0.0096(8) 0.0122(8)
C9 0.0499(10) 0.0410(9) 0.0391(9) 0.0085(7) 0.0081(7) 0.0176(8)
C10 0.0624(12) 0.0594(12) 0.0449(10) 0.0126(9) 0.0157(9) 0.0262(10)
C11 0.0952(19) 0.0674(14) 0.0485(11) 0.0098(10) 0.0278(12) 0.0381(13)
C12 0.112(2) 0.0567(13) 0.0418(11) -0.0004(9) 0.0060(12) 0.0229(14)
C13 0.0779(16) 0.0644(14) 0.0580(13) -0.0055(11) -0.0066(12) 0.0165(12)
C14 0.0580(12) 0.0572(12) 0.0541(11) 0.0008(9) -0.0001(9) 0.0212(10)

loop_
_atom_type_symbol
_atom_type_description
_atom_type_scat_dispersion_real
_atom_type_scat_dispersion_imag
_atom_type_scat_source
C C 0.0033 0.0016 'International Tables Vol C Tables 4.2.6.8 and 6.1.1.4'
H H 0.0000 0.0000 'International Tables Vol C Tables 4.2.6.8 and 6.1.1.4'
B B 0.0013 0.0007 'International Tables Vol C Tables 4.2.6.8 and 6.1.1.4'
F F 0.0171 0.0103 'International Tables Vol C Tables 4.2.6.8 and 6.1.1.4'
Fe Fe 0.3463 0.8444 'International Tables Vol C Tables 4.2.6.8 and 6.1.1.4'
N N 0.0061 0.0033 'International Tables Vol C Tables 4.2.6.8 and 6.1.1.4'
O O 0.0106 0.0060 'International Tables Vol C Tables 4.2.6.8 and 6.1.1.4'

loop_
_geom_angle_atom_site_label_1
_geom_angle_atom_site_label_2
_geom_angle_atom_site_label_3
_geom_angle
_geom_angle_site_symmetry_1
_geom_angle_site_symmetry_3
N2 Fe1 N2 94.01(5) 2_655 3_665
N2 Fe1 N2 94.01(5) 2_655 .
N2 Fe1 N2 94.01(5) 3_665 .
N2 Fe1 N1 81.09(5) 2_655 2_655
N2 Fe1 N1 173.24(5) 3_665 2_655
N2 Fe1 N1 90.99(5) . 2_655
N2 Fe1 N1 90.99(5) 2_655 3_665
N2 Fe1 N1 81.09(5) 3_665 3_665
N2 Fe1 N1 173.24(5) . 3_665
N1 Fe1 N1 94.28(5) 2_655 3_665
N2 Fe1 N1 173.24(5) 2_655 .
N2 Fe1 N1 90.99(5) 3_665 .
N2 Fe1 N1 81.09(5) . .
N1 Fe1 N1 94.27(5) 2_655 .
N1 Fe1 N1 94.27(5) 3_665 .
C1 N1 C5 117.47(15) . .
C1 N1 Fe1 127.43(13) . .
C5 N1 Fe1 115.09(11) . .
N3 N2 C6 110.19(13) . .
N3 N2 Fe1 134.24(11) . .
C6 N2 Fe1 115.57(10) . .
N2 N3 N4 105.40(13) . .
C7 N4 N3 111.94(14) . .
C7 N4 C8 128.43(15) . .
N3 N4 C8 119.47(15) . .
N1 C1 C2 122.45(18) . .
N1 C1 H1A 118.8 . .
C2 C1 H1A 118.8 . .
C3 C2 C1 119.66(18) . .
C3 C2 H2A 120.2 . .
C1 C2 H2A 120.2 . .
C2 C3 C4 118.85(17) . .
C2 C3 H3A 120.6 . .
C4 C3 H3A 120.6 . .
C3 C4 C5 118.82(18) . .
C3 C4 H4A 120.6 . .
C5 C4 H4A 120.6 . .
N1 C5 C4 122.74(16) . .
N1 C5 C6 112.56(14) . .
C4 C5 C6 124.69(16) . .
N2 C6 C7 107.97(15) . .
N2 C6 C5 115.68(14) . .
C7 C6 C5 136.34(15) . .
N4 C7 C6 104.50(15) . .
N4 C7 H7A 127.8 . .
C6 C7 H7A 127.8 . .
N4 C8 C9 111.49(14) . .
N4 C8 H8A 109.3 . .
C9 C8 H8A 109.3 . .
N4 C8 H8B 109.3 . .
C9 C8 H8B 109.3 . .
H8A C8 H8B 108.0 . .
C10 C9 C14 119.55(19) . .
C10 C9 C8 119.87(18) . .
C14 C9 C8 120.57(18) . .
C9 C10 C11 119.9(2) . .
C9 C10 H10A 120.0 . .
C11 C10 H10A 120.0 . .
C12 C11 C10 120.2(2) . .
C12 C11 H11A 119.9 . .
C10 C11 H11A 119.9 . .
C11 C12 C13 120.2(2) . .
C11 C12 H12A 119.9 . .
C13 C12 H12A 119.9 . .
C12 C13 C14 120.2(2) . .
C12 C13 H13A 119.9 . .
C14 C13 H13A 119.9 . .
C13 C14 C9 120.0(2) . .
C13 C14 H14A 120.0 . .
C9 C14 H14A 120.0 . .

loop_
_geom_bond_atom_site_label_1
_geom_bond_atom_site_label_2
_geom_bond_distance
_geom_bond_site_symmetry_2
Fe1 N2 1.9380(13) 2_655
Fe1 N2 1.9380(13) 3_665
Fe1 N2 1.9381(13) .
Fe1 N1 1.9982(13) 2_655
Fe1 N1 1.9982(13) 3_665
Fe1 N1 1.9982(13) .
N1 C1 1.343(2) .
N1 C5 1.361(2) .
N2 N3 1.3129(18) .
N2 C6 1.357(2) .
N3 N4 1.351(2) .
N4 C7 1.342(2) .
N4 C8 1.468(2) .
C1 C2 1.386(3) .
C1 H1A 0.9500 .
C2 C3 1.379(3) .
C2 H2A 0.9500 .
C3 C4 1.381(3) .
C3 H3A 0.9500 .
C4 C5 1.387(2) .
C4 H4A 0.9500 .
C5 C6 1.449(2) .
C6 C7 1.365(2) .
C7 H7A 0.9500 .
C8 C9 1.511(3) .
C8 H8A 0.9900 .
C8 H8B 0.9900 .
C9 C10 1.378(3) .
C9 C14 1.386(3) .
C10 C11 1.388(3) .
C10 H10A 0.9500 .
C11 C12 1.370(4) .
C11 H11A 0.9500 .
C12 C13 1.371(4) .
C12 H12A 0.9500 .
C13 C14 1.380(3) .
C13 H13A 0.9500 .
C14 H14A 0.9500 .

loop_
_geom_torsion_atom_site_label_1
_geom_torsion_atom_site_label_2
_geom_torsion_atom_site_label_3
_geom_torsion_atom_site_label_4
_geom_torsion
_geom_torsion_site_symmetry_1
N2 Fe1 N1 C1 -137.8(4) 2_655
N2 Fe1 N1 C1 84.39(15) 3_665
N2 Fe1 N1 C1 178.30(15) .
N1 Fe1 N1 C1 -91.37(12) 2_655
N1 Fe1 N1 C1 3.26(15) 3_665
N2 Fe1 N1 C5 43.0(5) 2_655
N2 Fe1 N1 C5 -94.76(12) 3_665
N2 Fe1 N1 C5 -0.86(11) .
N1 Fe1 N1 C5 89.48(14) 2_655
N1 Fe1 N1 C5 -175.90(12) 3_665
N2 Fe1 N2 N3 4.87(15) 2_655
N2 Fe1 N2 N3 -89.44(11) 3_665
N1 Fe1 N2 N3 86.01(14) 2_655
N1 Fe1 N2 N3 -132.8(4) 3_665
N1 Fe1 N2 N3 -179.82(15) .
N2 Fe1 N2 C6 -174.11(11) 2_655
N2 Fe1 N2 C6 91.58(14) 3_665
N1 Fe1 N2 C6 -92.97(12) 2_655
N1 Fe1 N2 C6 48.2(5) 3_665
N1 Fe1 N2 C6 1.20(11) .
C6 N2 N3 N4 0.00(17) .
Fe1 N2 N3 N4 -179.02(11) .
N2 N3 N4 C7 -0.18(18) .
N2 N3 N4 C8 -175.97(14) .
C5 N1 C1 C2 -0.7(3) .
Fe1 N1 C1 C2 -179.86(14) .
N1 C1 C2 C3 0.8(3) .
C1 C2 C3 C4 -0.5(3) .
C2 C3 C4 C5 0.3(3) .
C1 N1 C5 C4 0.5(2) .
Fe1 N1 C5 C4 179.71(14) .
C1 N1 C5 C6 -178.87(15) .
Fe1 N1 C5 C6 0.38(18) .
C3 C4 C5 N1 -0.2(3) .
C3 C4 C5 C6 179.01(18) .
N3 N2 C6 C7 0.16(18) .
Fe1 N2 C6 C7 179.38(11) .
N3 N2 C6 C5 179.42(13) .
Fe1 N2 C6 C5 -1.36(18) .
N1 C5 C6 N2 0.6(2) .
C4 C5 C6 N2 -178.70(16) .
N1 C5 C6 C7 179.59(19) .
C4 C5 C6 C7 0.3(3) .
N3 N4 C7 C6 0.27(19) .
C8 N4 C7 C6 175.59(16) .
N2 C6 C7 N4 -0.26(18) .
C5 C6 C7 N4 -179.29(19) .
C7 N4 C8 C9 -88.0(2) .
N3 N4 C8 C9 87.0(2) .
N4 C8 C9 C10 122.95(18) .
N4 C8 C9 C14 -58.2(2) .
C14 C9 C10 C11 -0.6(3) .
C8 C9 C10 C11 178.32(18) .
C9 C10 C11 C12 0.0(3) .
C10 C11 C12 C13 0.5(4) .
C11 C12 C13 C14 -0.5(4) .
C12 C13 C14 C9 -0.1(4) .
C10 C9 C14 C13 0.6(3) .
C8 C9 C14 C13 -178.3(2) .

loop_
_platon_squeeze_void_nr
_platon_squeeze_void_average_x
_platon_squeeze_void_average_y
_platon_squeeze_void_average_z
_platon_squeeze_void_volume
_platon_squeeze_void_count_electrons
_platon_squeeze_void_content
1 0.000 0.000 0.000 480 182 ' '
2 -0.333 0.333 0.333 473 181 ' '
3 0.000 0.000 0.500 169 60 ' '
4 0.333 0.667 0.667 473 181 ' '
5 0.333 0.667 0.167 168 60 ' '
6 0.667 0.333 0.833 168 60 ' '
